data_2221118
loop_
_publ_author_name
'\,Celik, \'Ismail'
'Akkurt, Mehmet'
'Jarrahpour, Aliasghar'
'Ebrahimi, Edris'
'B\"uy\"ukg\"ung\"or, Orhan'

_publ_section_title
;
 4-(9-Anthryl)-1-phenylspiro[azetidine-3,9'-xanthen]-2-one
;
_journal_coeditor_code IS2388
_journal_issue 3
_journal_name_full 'Acta Crystallographica Section E'
_journal_page_first o501
_journal_page_last o502
_journal_paper_doi 10.1107/S1600536809004255
_journal_volume 65
_journal_year 2009
_chemical_formula_iupac 'C35 H23 N O2'
_chemical_formula_moiety 'C35 H23 N O2'
_chemical_formula_sum 'C35 H23 N O2'
_chemical_formula_weight 489.54
_chemical_name_systematic
;
4-(9-Anthryl)-1-phenylspiro[azetidine-3,9'-xanthen]-2-one
;
_space_group_IT_number 14
_symmetry_cell_setting monoclinic
_symmetry_space_group_name_Hall '-P 2ybc'
_symmetry_space_group_name_H-M 'P 1 21/c 1'
_atom_sites_solution_hydrogens geom
_atom_sites_solution_primary direct
_atom_sites_solution_secondary difmap
_cell_angle_alpha 90
_cell_angle_beta 127.548(4)
_cell_angle_gamma 90
_cell_formula_units_Z 4
_cell_length_a 13.6906(8)
_cell_length_b 13.3085(7)
_cell_length_c 17.3527(10)
_cell_measurement_reflns_used 12888
_cell_measurement_temperature 295(2)
_cell_measurement_theta_max 28.06
_cell_measurement_theta_min 1.48
_cell_volume 2506.7(3)
_computing_cell_refinement 'X-AREA (Stoe & Cie, 2002)'
_computing_data_collection 'X-AREA (Stoe & Cie, 2002)'
_computing_data_reduction 'X-RED32 (Stoe & Cie, 2002)'
_computing_molecular_graphics 'ORTEP-3 (Farrugia, 1997)'
_computing_publication_material 'WinGX (Farrugia, 1999)'
_computing_structure_refinement 'SHELXL97 (Sheldrick, 2008)'
_computing_structure_solution 'SIR97 (Altomare <i>et al.</i>,  1999)'
_diffrn_ambient_temperature 295(2)
_diffrn_detector_area_resol_mean 6.67
_diffrn_measured_fraction_theta_full 1.000
_diffrn_measured_fraction_theta_max 1.000
_diffrn_measurement_device '2-circle goniometer'
_diffrn_measurement_device_type 'STOE IPDS 2'
_diffrn_measurement_method '\w scans'
_diffrn_radiation_monochromator 'plane graphite'
_diffrn_radiation_type 'Mo K\a'
_diffrn_radiation_wavelength 0.71073
_diffrn_reflns_av_R_equivalents 0.0672
_diffrn_reflns_av_sigmaI/netI 0.0680
_diffrn_reflns_limit_h_max 17
_diffrn_reflns_limit_h_min -17
_diffrn_reflns_limit_k_max 16
_diffrn_reflns_limit_k_min -16
_diffrn_reflns_limit_l_max 21
_diffrn_reflns_limit_l_min -21
_diffrn_reflns_number 19631
_diffrn_reflns_reduction_process
;
;
_diffrn_reflns_theta_full 26.50
_diffrn_reflns_theta_max 26.50
_diffrn_reflns_theta_min 1.88
_diffrn_standards_number 0
_exptl_absorpt_coefficient_mu 0.080
_exptl_absorpt_correction_T_max 0.989
_exptl_absorpt_correction_T_min 0.981
_exptl_absorpt_correction_type integration
_exptl_absorpt_process_details '(<i>X-RED32</i>; Stoe & Cie, 2002)'
_exptl_crystal_colour colourless
_exptl_crystal_density_diffrn 1.297
_exptl_crystal_density_method 'Not Measured'
_exptl_crystal_description block
_exptl_crystal_F_000 1024
_exptl_crystal_size_max 0.240
_exptl_crystal_size_mid 0.183
_exptl_crystal_size_min 0.140
_refine_diff_density_max 0.226
_refine_diff_density_min -0.126
_refine_ls_extinction_method none
_refine_ls_goodness_of_fit_ref 0.904
_refine_ls_hydrogen_treatment constr
_refine_ls_matrix_type full
_refine_ls_number_parameters 343
_refine_ls_number_reflns 5191
_refine_ls_number_restraints 0
_refine_ls_restrained_S_all 0.904
_refine_ls_R_factor_all 0.1330
_refine_ls_R_factor_gt 0.0514
_refine_ls_shift/su_max 0.000
_refine_ls_shift/su_mean 0.000
_refine_ls_structure_factor_coef Fsqd
_refine_ls_weighting_details 'calc w=1/[\s^2^(Fo^2^)+(0.0406P)^2^]         where P=(Fo^2^+2Fc^2^)/3'
_refine_ls_weighting_scheme calc
_refine_ls_wR_factor_gt 0.0877
_refine_ls_wR_factor_ref 0.1096
_reflns_number_gt 2442
_reflns_number_total 5191
_reflns_threshold_expression I>2\s(I)
_cod_data_source_file is2388.cif
_cod_data_source_block I
_cod_original_sg_symbol_H-M 'P 21/c'
_cod_database_code 2221118
_cod_database_fobs_code 2221118

loop_
_symmetry_equiv_pos_site_id
_symmetry_equiv_pos_as_xyz
1 x,y,z
2 -x,1/2+y,1/2-z
3 -x,-y,-z
4 x,1/2-y,1/2+z

loop_
_atom_site_aniso_label
_atom_site_aniso_U_11
_atom_site_aniso_U_22
_atom_site_aniso_U_33
_atom_site_aniso_U_12
_atom_site_aniso_U_13
_atom_site_aniso_U_23
O1 0.0753(12) 0.0664(12) 0.0832(12) -0.0113(10) 0.0496(10) -0.0175(10)
O2 0.1112(14) 0.0678(12) 0.0720(11) -0.0093(11) 0.0628(11) 0.0030(10)
N1 0.0632(12) 0.0525(13) 0.0528(11) -0.0055(10) 0.0392(10) -0.0030(9)
C1 0.0527(13) 0.0623(16) 0.0490(13) -0.0030(12) 0.0325(11) -0.0062(11)
C2 0.0601(15) 0.0730(19) 0.0648(15) 0.0042(14) 0.0390(13) -0.0026(14)
C3 0.0683(18) 0.091(2) 0.0712(17) 0.0159(16) 0.0404(15) -0.0006(15)
C4 0.0645(18) 0.115(3) 0.109(2) 0.009(2) 0.0585(19) -0.008(2)
C5 0.0673(18) 0.097(2) 0.114(2) -0.0050(17) 0.0669(18) -0.009(2)
C6 0.0554(14) 0.0742(19) 0.0702(15) -0.0046(13) 0.0438(13) -0.0050(14)
C7 0.0760(18) 0.080(2) 0.0831(18) -0.0110(16) 0.0593(16) -0.0021(16)
C8 0.0619(15) 0.0625(17) 0.0603(15) -0.0054(13) 0.0417(13) -0.0004(12)
C9 0.090(2) 0.0675(19) 0.0786(18) -0.0088(16) 0.0574(17) 0.0034(15)
C10 0.0818(19) 0.0644(18) 0.0797(19) 0.0027(16) 0.0465(17) 0.0099(14)
C11 0.0612(16) 0.0695(19) 0.0721(17) 0.0044(14) 0.0373(14) 0.0034(15)
C12 0.0494(13) 0.0633(17) 0.0566(14) -0.0037(12) 0.0303(12) 0.0012(12)
C13 0.0504(13) 0.0579(15) 0.0438(12) -0.0076(11) 0.0284(11) -0.0050(10)
C14 0.0453(12) 0.0620(16) 0.0435(11) -0.0075(11) 0.0283(10) -0.0055(11)
C15 0.0499(12) 0.0560(15) 0.0490(12) -0.0044(11) 0.0326(11) -0.0024(11)
C16 0.0563(14) 0.0564(15) 0.0499(12) -0.0076(12) 0.0356(11) -0.0034(11)
C17 0.0561(14) 0.0660(17) 0.0474(12) -0.0059(12) 0.0343(12) -0.0012(12)
C18 0.0636(17) 0.0830(19) 0.0585(15) -0.0028(15) 0.0371(14) -0.0002(14)
C19 0.0594(17) 0.108(3) 0.0619(16) -0.0105(17) 0.0333(14) -0.0050(16)
C20 0.0683(19) 0.111(3) 0.0595(16) -0.0346(19) 0.0369(15) -0.0147(17)
C21 0.087(2) 0.079(2) 0.0657(17) -0.0253(17) 0.0517(16) -0.0161(14)
C22 0.0625(15) 0.0657(18) 0.0586(14) -0.0086(14) 0.0420(13) -0.0053(13)
C23 0.0639(16) 0.0690(18) 0.0574(14) -0.0034(14) 0.0400(13) -0.0035(13)
C24 0.0736(18) 0.089(2) 0.0699(17) 0.0089(17) 0.0474(16) -0.0057(15)
C25 0.0657(18) 0.121(3) 0.0718(18) 0.0061(18) 0.0463(16) -0.0052(18)
C26 0.0598(17) 0.125(3) 0.0759(18) -0.0160(18) 0.0457(15) -0.0142(18)
C27 0.0675(17) 0.089(2) 0.0688(16) -0.0162(15) 0.0479(14) -0.0145(14)
C28 0.0586(15) 0.0649(17) 0.0520(13) -0.0072(13) 0.0382(12) -0.0052(12)
C29 0.0640(15) 0.0623(17) 0.0534(14) -0.0100(13) 0.0392(12) -0.0027(12)
C30 0.0539(14) 0.0546(16) 0.0584(14) -0.0032(12) 0.0361(12) -0.0080(12)
C31 0.0794(18) 0.0630(18) 0.0679(16) -0.0004(14) 0.0446(15) -0.0034(14)
C32 0.093(2) 0.0632(19) 0.095(2) -0.0005(16) 0.0558(18) -0.0113(17)
C33 0.0748(19) 0.075(2) 0.081(2) -0.0019(16) 0.0397(17) -0.0241(17)
C34 0.0698(17) 0.081(2) 0.0609(16) 0.0058(16) 0.0352(14) -0.0108(15)
C35 0.0648(15) 0.0661(17) 0.0597(15) -0.0032(13) 0.0387(13) -0.0061(13)

loop_
_atom_site_type_symbol
_atom_site_label
_atom_site_fract_x
_atom_site_fract_y
_atom_site_fract_z
_atom_site_U_iso_or_equiv
_atom_site_thermal_displace_type
_atom_site_calc_flag
_atom_site_refinement_flags
_atom_site_occupancy
O O1 0.26666(17) 0.35613(13) 0.18443(13) 0.0741(7) Uani . . 1.000
O O2 0.23966(18) 0.72931(13) 0.19798(13) 0.0792(7) Uani . . 1.000
N N1 0.26629(17) 0.67174(14) 0.33789(13) 0.0537(7) Uani . . 1.000
C C1 0.0819(2) 0.54484(18) 0.34789(15) 0.0537(8) Uani . . 1.000
C C2 0.0287(2) 0.6401(2) 0.30421(17) 0.0654(9) Uani . . 1.000
C C3 -0.0826(3) 0.6684(2) 0.27919(19) 0.0782(11) Uani . . 1.000
C C4 -0.1483(3) 0.6065(3) 0.2989(2) 0.0925(13) Uani . . 1.000
C C5 -0.1006(3) 0.5181(3) 0.3433(2) 0.0852(11) Uani . . 1.000
C C6 0.0134(2) 0.4829(2) 0.36802(18) 0.0630(9) Uani . . 1.000
C C7 0.0576(2) 0.3892(2) 0.40911(19) 0.0727(11) Uani . . 1.000
C C8 0.1641(2) 0.34938(19) 0.42885(16) 0.0587(9) Uani . . 1.000
C C9 0.2069(3) 0.2516(2) 0.46931(19) 0.0748(11) Uani . . 1.000
C C10 0.3073(3) 0.2113(2) 0.4844(2) 0.0771(11) Uani . . 1.000
C C11 0.3703(2) 0.2655(2) 0.45823(18) 0.0697(10) Uani . . 1.000
C C12 0.3355(2) 0.35957(19) 0.42191(16) 0.0577(9) Uani . . 1.000
C C13 0.23202(19) 0.40766(18) 0.40696(15) 0.0509(8) Uani . . 1.000
C C14 0.19341(19) 0.50727(18) 0.37026(14) 0.0495(8) Uani . . 1.000
C C15 0.2778(2) 0.56287(16) 0.35636(15) 0.0500(8) Uani . . 1.000
C C16 0.2588(2) 0.54946(17) 0.25569(15) 0.0521(8) Uani . . 1.000
C C17 0.1450(2) 0.49372(19) 0.17648(15) 0.0547(8) Uani . . 1.000
C C18 0.0275(2) 0.5320(2) 0.13170(17) 0.0684(10) Uani . . 1.000
C C19 -0.0758(2) 0.4769(3) 0.06386(19) 0.0788(13) Uani . . 1.000
C C20 -0.0634(3) 0.3830(3) 0.03877(19) 0.0809(13) Uani . . 1.000
C C21 0.0515(3) 0.3438(2) 0.08025(18) 0.0739(11) Uani . . 1.000
C C22 0.1546(2) 0.3999(2) 0.14835(17) 0.0590(9) Uani . . 1.000
C C23 0.3694(2) 0.4171(2) 0.23285(17) 0.0615(9) Uani . . 1.000
C C24 0.4717(3) 0.3782(2) 0.24527(19) 0.0751(11) Uani . . 1.000
C C25 0.5788(3) 0.4324(3) 0.2946(2) 0.0833(13) Uani . . 1.000
C C26 0.5831(3) 0.5262(3) 0.3300(2) 0.0841(13) Uani . . 1.000
C C27 0.4806(2) 0.5649(2) 0.31657(18) 0.0710(10) Uani . . 1.000
C C28 0.3711(2) 0.51099(19) 0.26791(16) 0.0556(9) Uani . . 1.000
C C29 0.2507(2) 0.66467(19) 0.25206(17) 0.0577(9) Uani . . 1.000
C C30 0.3017(2) 0.75205(18) 0.40329(16) 0.0544(8) Uani . . 1.000
C C31 0.3090(2) 0.8482(2) 0.3781(2) 0.0703(10) Uani . . 1.000
C C32 0.3526(3) 0.9250(2) 0.4456(2) 0.0847(11) Uani . . 1.000
C C33 0.3860(2) 0.9052(2) 0.5366(2) 0.0820(11) Uani . . 1.000
C C34 0.3757(2) 0.8104(2) 0.56045(19) 0.0736(10) Uani . . 1.000
C C35 0.3336(2) 0.7321(2) 0.49401(17) 0.0630(9) Uani . . 1.000
H H2 0.07130 0.68380 0.29260 0.0780 Uiso calc R 1.000
H H3 -0.11600 0.72990 0.24850 0.0940 Uiso calc R 1.000
H H4 -0.22450 0.62690 0.28120 0.1110 Uiso calc R 1.000
H H5 -0.14300 0.47870 0.35840 0.1020 Uiso calc R 1.000
H H7 0.01420 0.35130 0.42410 0.0870 Uiso calc R 1.000
H H9 0.16430 0.21470 0.48570 0.0900 Uiso calc R 1.000
H H10 0.33450 0.14780 0.51200 0.0920 Uiso calc R 1.000
H H11 0.43750 0.23640 0.46600 0.0840 Uiso calc R 1.000
H H12 0.38030 0.39400 0.40620 0.0690 Uiso calc R 1.000
H H15 0.36340 0.54710 0.41060 0.0600 Uiso calc R 1.000
H H18 0.01840 0.59610 0.14790 0.0820 Uiso calc R 1.000
H H19 -0.15380 0.50350 0.03510 0.0950 Uiso calc R 1.000
H H20 -0.13320 0.34550 -0.00660 0.0970 Uiso calc R 1.000
H H21 0.05990 0.28020 0.06270 0.0890 Uiso calc R 1.000
H H24 0.46790 0.31520 0.22020 0.0900 Uiso calc R 1.000
H H25 0.64830 0.40610 0.30420 0.1000 Uiso calc R 1.000
H H26 0.65550 0.56350 0.36310 0.1010 Uiso calc R 1.000
H H27 0.48460 0.62850 0.34060 0.0850 Uiso calc R 1.000
H H31 0.28480 0.86160 0.31600 0.0840 Uiso calc R 1.000
H H32 0.35930 0.98990 0.42940 0.1020 Uiso calc R 1.000
H H33 0.41570 0.95670 0.58200 0.0980 Uiso calc R 1.000
H H34 0.39700 0.79780 0.62170 0.0880 Uiso calc R 1.000
H H35 0.32710 0.66740 0.51050 0.0760 Uiso calc R 1.000

loop_
_atom_type_symbol
_atom_type_description
_atom_type_scat_dispersion_real
_atom_type_scat_dispersion_imag
_atom_type_scat_source
O O 0.0106 0.0060 'International Tables Vol C Tables 4.2.6.8 and 6.1.1.4'
N N 0.0061 0.0033 'International Tables Vol C Tables 4.2.6.8 and 6.1.1.4'
H H 0.0000 0.0000 'International Tables Vol C Tables 4.2.6.8 and 6.1.1.4'
C C 0.0033 0.0016 'International Tables Vol C Tables 4.2.6.8 and 6.1.1.4'

loop_
_exptl_crystal_face_index_h
_exptl_crystal_face_index_k
_exptl_crystal_face_index_l
_exptl_crystal_face_perp_dist
-30 -29 20 0.1420
-1 -12 29 0.1891
-29 15 12 0.0638
21 -10 -15 0.0634
11 14 -11 0.0636
2 -13 0 0.0902
24 -1 -30 0.0670
27 -10 -24 0.0632
16 13 -28 0.0800
15 -1 -30 0.1134
20 6 -29 0.0655
2 3 -9 0.1174
-3 -28 26 0.1612
-5 21 -7 0.0959
-20 -9 8 0.1473
26 -3 -16 0.1107
-2 18 25 0.2128
-6 -13 7 0.1156

loop_
_geom_angle_atom_site_label_1
_geom_angle_atom_site_label_2
_geom_angle_atom_site_label_3
_geom_angle_site_symmetry_1
_geom_angle_site_symmetry_2
_geom_angle_site_symmetry_3
_geom_angle
_geom_angle_publ_flag
C22 O1 C23 . . . 117.8(2) no
C15 N1 C29 . . . 95.39(18) no
C15 N1 C30 . . . 129.15(18) no
C29 N1 C30 . . . 132.4(2) no
C2 C1 C6 . . . 116.1(3) no
C2 C1 C14 . . . 125.1(3) no
C6 C1 C14 . . . 118.9(2) no
C1 C2 C3 . . . 121.7(3) no
C2 C3 C4 . . . 121.2(3) no
C3 C4 C5 . . . 119.7(4) no
C4 C5 C6 . . . 121.6(4) no
C1 C6 C5 . . . 119.6(3) no
C1 C6 C7 . . . 119.8(3) no
C5 C6 C7 . . . 120.6(3) no
C6 C7 C8 . . . 122.6(3) no
C7 C8 C9 . . . 121.8(3) no
C7 C8 C13 . . . 119.0(2) no
C9 C8 C13 . . . 119.2(3) no
C8 C9 C10 . . . 121.7(3) no
C9 C10 C11 . . . 119.5(3) no
C10 C11 C12 . . . 121.2(3) no
C11 C12 C13 . . . 122.0(3) no
C8 C13 C12 . . . 116.3(2) no
C8 C13 C14 . . . 120.0(3) no
C12 C13 C14 . . . 123.7(3) no
C1 C14 C13 . . . 119.7(3) no
C1 C14 C15 . . . 125.8(2) no
C13 C14 C15 . . . 114.6(2) no
N1 C15 C14 . . . 121.8(2) no
N1 C15 C16 . . . 87.01(16) no
C14 C15 C16 . . . 119.02(19) no
C15 C16 C17 . . . 116.0(2) no
C15 C16 C28 . . . 114.08(19) no
C15 C16 C29 . . . 83.91(17) no
C17 C16 C28 . . . 111.2(2) no
C17 C16 C29 . . . 116.5(2) no
C28 C16 C29 . . . 112.8(2) no
C16 C17 C18 . . . 122.2(2) no
C16 C17 C22 . . . 120.2(3) no
C18 C17 C22 . . . 117.6(2) no
C17 C18 C19 . . . 121.3(3) no
C18 C19 C20 . . . 119.8(3) no
C19 C20 C21 . . . 120.4(3) no
C20 C21 C22 . . . 119.3(3) no
O1 C22 C17 . . . 122.8(2) no
O1 C22 C21 . . . 115.6(3) no
C17 C22 C21 . . . 121.6(3) no
O1 C23 C24 . . . 115.8(2) no
O1 C23 C28 . . . 122.5(3) no
C24 C23 C28 . . . 121.7(3) no
C23 C24 C25 . . . 119.9(3) no
C24 C25 C26 . . . 119.7(4) no
C25 C26 C27 . . . 120.2(4) no
C26 C27 C28 . . . 121.4(3) no
C16 C28 C23 . . . 120.2(3) no
C16 C28 C27 . . . 122.7(2) no
C23 C28 C27 . . . 117.1(3) no
O2 C29 N1 . . . 130.9(2) no
O2 C29 C16 . . . 135.4(2) no
N1 C29 C16 . . . 93.69(19) no
N1 C30 C31 . . . 120.3(2) no
N1 C30 C35 . . . 119.1(2) no
C31 C30 C35 . . . 120.5(2) no
C30 C31 C32 . . . 119.7(3) no
C31 C32 C33 . . . 120.0(3) no
C32 C33 C34 . . . 120.2(3) no
C33 C34 C35 . . . 120.6(3) no
C30 C35 C34 . . . 119.0(2) no
C1 C2 H2 . . . 119.00 no
C3 C2 H2 . . . 119.00 no
C2 C3 H3 . . . 119.00 no
C4 C3 H3 . . . 119.00 no
C3 C4 H4 . . . 120.00 no
C5 C4 H4 . . . 120.00 no
C4 C5 H5 . . . 119.00 no
C6 C5 H5 . . . 119.00 no
C6 C7 H7 . . . 119.00 no
C8 C7 H7 . . . 119.00 no
C8 C9 H9 . . . 119.00 no
C10 C9 H9 . . . 119.00 no
C9 C10 H10 . . . 120.00 no
C11 C10 H10 . . . 120.00 no
C10 C11 H11 . . . 119.00 no
C12 C11 H11 . . . 119.00 no
C11 C12 H12 . . . 119.00 no
C13 C12 H12 . . . 119.00 no
N1 C15 H15 . . . 109.00 no
C14 C15 H15 . . . 109.00 no
C16 C15 H15 . . . 109.00 no
C17 C18 H18 . . . 119.00 no
C19 C18 H18 . . . 119.00 no
C18 C19 H19 . . . 120.00 no
C20 C19 H19 . . . 120.00 no
C19 C20 H20 . . . 120.00 no
C21 C20 H20 . . . 120.00 no
C20 C21 H21 . . . 120.00 no
C22 C21 H21 . . . 120.00 no
C23 C24 H24 . . . 120.00 no
C25 C24 H24 . . . 120.00 no
C24 C25 H25 . . . 120.00 no
C26 C25 H25 . . . 120.00 no
C25 C26 H26 . . . 120.00 no
C27 C26 H26 . . . 120.00 no
C26 C27 H27 . . . 119.00 no
C28 C27 H27 . . . 119.00 no
C30 C31 H31 . . . 120.00 no
C32 C31 H31 . . . 120.00 no
C31 C32 H32 . . . 120.00 no
C33 C32 H32 . . . 120.00 no
C32 C33 H33 . . . 120.00 no
C34 C33 H33 . . . 120.00 no
C33 C34 H34 . . . 120.00 no
C35 C34 H34 . . . 120.00 no
C30 C35 H35 . . . 120.00 no
C34 C35 H35 . . . 121.00 no

loop_
_geom_bond_atom_site_label_1
_geom_bond_atom_site_label_2
_geom_bond_site_symmetry_1
_geom_bond_site_symmetry_2
_geom_bond_distance
_geom_bond_publ_flag
O1 C22 . . 1.384(4) no
O1 C23 . . 1.379(4) no
O2 C29 . . 1.213(3) no
N1 C15 . . 1.472(3) no
N1 C29 . . 1.373(3) no
N1 C30 . . 1.412(3) no
C1 C2 . . 1.428(4) no
C1 C6 . . 1.442(4) no
C1 C14 . . 1.417(4) no
C2 C3 . . 1.359(5) no
C3 C4 . . 1.407(6) no
C4 C5 . . 1.338(5) no
C5 C6 . . 1.422(6) no
C6 C7 . . 1.380(4) no
C7 C8 . . 1.384(5) no
C8 C9 . . 1.424(4) no
C8 C13 . . 1.429(4) no
C9 C10 . . 1.344(6) no
C10 C11 . . 1.396(5) no
C11 C12 . . 1.351(4) no
C12 C13 . . 1.427(4) no
C13 C14 . . 1.426(3) no
C14 C15 . . 1.510(4) no
C15 C16 . . 1.612(3) no
C16 C17 . . 1.502(3) no
C16 C28 . . 1.508(4) no
C16 C29 . . 1.536(3) no
C17 C18 . . 1.388(4) no
C17 C22 . . 1.376(4) no
C18 C19 . . 1.376(4) no
C19 C20 . . 1.368(6) no
C20 C21 . . 1.373(6) no
C21 C22 . . 1.383(4) no
C23 C24 . . 1.381(5) no
C23 C28 . . 1.384(4) no
C24 C25 . . 1.369(5) no
C25 C26 . . 1.377(6) no
C26 C27 . . 1.375(6) no
C27 C28 . . 1.390(4) no
C30 C31 . . 1.375(4) no
C30 C35 . . 1.379(3) no
C31 C32 . . 1.386(4) no
C32 C33 . . 1.376(4) no
C33 C34 . . 1.362(4) no
C34 C35 . . 1.392(4) no
C2 H2 . . 0.9300 no
C3 H3 . . 0.9300 no
C4 H4 . . 0.9300 no
C5 H5 . . 0.9300 no
C7 H7 . . 0.9300 no
C9 H9 . . 0.9300 no
C10 H10 . . 0.9300 no
C11 H11 . . 0.9300 no
C12 H12 . . 0.9300 no
C15 H15 . . 0.9800 no
C18 H18 . . 0.9300 no
C19 H19 . . 0.9300 no
C20 H20 . . 0.9300 no
C21 H21 . . 0.9300 no
C24 H24 . . 0.9300 no
C25 H25 . . 0.9300 no
C26 H26 . . 0.9300 no
C27 H27 . . 0.9300 no
C31 H31 . . 0.9300 no
C32 H32 . . 0.9300 no
C33 H33 . . 0.9300 no
C34 H34 . . 0.9300 no
C35 H35 . . 0.9300 no

loop_
_geom_contact_atom_site_label_1
_geom_contact_atom_site_label_2
_geom_contact_distance
_geom_contact_site_symmetry_1
_geom_contact_site_symmetry_2
_geom_contact_publ_flag
O2 C27 3.410(4) . . no
O2 C31 3.092(3) . . no
O2 H31 2.4800 . . no
O2 H25 2.8200 . 2_655 no
O2 H20 2.8700 . 3_565 no
N1 C2 2.964(4) . . no
N1 H2 2.2800 . . no
C1 C18 3.354(3) . . no
C2 C30 3.363(4) . . no
C2 N1 2.964(4) . . no
C2 C18 3.312(4) . . no
C3 C21 3.212(4) . 2_555 no
C4 C21 3.569(5) . 2_555 no
C11 C30 3.584(4) . 3_666 no
C12 C16 3.481(3) . . no
C13 C17 3.594(3) . . no
C14 C35 3.496(3) . . no
C14 C18 3.308(3) . . no
C16 C12 3.481(3) . . no
C17 C20 3.579(4) . 3_565 no
C17 C13 3.594(3) . . no
C18 C20 3.470(5) . 3_565 no
C18 C2 3.312(4) . . no
C18 C1 3.354(3) . . no
C18 C21 3.547(4) . 3_565 no
C18 C14 3.308(3) . . no
C19 C22 3.546(4) . 3_565 no
C20 C17 3.579(4) . 3_565 no
C20 C18 3.470(5) . 3_565 no
C21 C18 3.547(4) . 3_565 no
C21 C3 3.212(4) . 2_545 no
C21 C4 3.569(5) . 2_545 no
C22 C19 3.546(4) . 3_565 no
C27 O2 3.410(4) . . no
C30 C2 3.363(4) . . no
C30 C11 3.584(4) . 3_666 no
C31 O2 3.092(3) . . no
C35 C14 3.496(3) . . no
C1 H18 3.1000 . . no
C2 H18 2.6900 . . no
C3 H21 2.9700 . 2_555 no
C4 H21 3.0100 . 2_555 no
C12 H15 2.5500 . . no
C14 H35 2.9000 . . no
C15 H12 2.5100 . . no
C15 H2 2.8300 . . no
C15 H35 2.7100 . . no
C16 H12 2.9300 . . no
C21 H3 2.9500 . 2_545 no
C21 H9 2.9600 . 4_554 no
C23 H12 2.9400 . . no
C24 H34 3.0000 . 3_666 no
C25 H35 3.0900 . 3_666 no
C27 H15 2.9100 . . no
C28 H12 2.8000 . . no
C29 H27 2.6200 . . no
C29 H18 2.6800 . . no
C29 H31 2.7700 . . no
C29 H2 2.9500 . . no
C30 H2 2.6600 . . no
C30 H11 2.8400 . 3_666 no
C31 H11 3.0300 . 3_666 no
C33 H19 2.9200 . 2_555 no
C33 H11 3.0900 . 3_666 no
C34 H20 2.8900 . 2_555 no
C34 H11 2.9300 . 3_666 no
C35 H15 3.0100 . . no
C35 H11 2.8000 . 3_666 no
H2 N1 2.2800 . . no
H2 C15 2.8300 . . no
H2 C29 2.9500 . . no
H2 C30 2.6600 . . no
H2 H18 2.4400 . . no
H3 C21 2.9500 . 2_555 no
H5 H7 2.4100 . . no
H5 H25 2.5900 . 1_455 no
H7 H5 2.4100 . . no
H7 H9 2.4500 . . no
H9 H7 2.4500 . . no
H9 C21 2.9600 . 4_555 no
H9 H21 2.4800 . 4_555 no
H11 C30 2.8400 . 3_666 no
H11 C31 3.0300 . 3_666 no
H11 C33 3.0900 . 3_666 no
H11 C34 2.9300 . 3_666 no
H11 C35 2.8000 . 3_666 no
H12 C15 2.5100 . . no
H12 C16 2.9300 . . no
H12 C23 2.9400 . . no
H12 C28 2.8000 . . no
H12 H15 2.0600 . . no
H15 C12 2.5500 . . no
H15 C27 2.9100 . . no
H15 C35 3.0100 . . no
H15 H12 2.0600 . . no
H18 C1 3.1000 . . no
H18 C2 2.6900 . . no
H18 C29 2.6800 . . no
H18 H2 2.4400 . . no
H19 C33 2.9200 . 2_545 no
H20 C34 2.8900 . 2_545 no
H20 O2 2.8700 . 3_565 no
H21 C3 2.9700 . 2_545 no
H21 C4 3.0100 . 2_545 no
H21 H9 2.4800 . 4_554 no
H25 H5 2.5900 . 1_655 no
H25 O2 2.8200 . 2_645 no
H27 C29 2.6200 . . no
H31 O2 2.4800 . . no
H31 C29 2.7700 . . no
H34 C24 3.0000 . 3_666 no
H35 C14 2.9000 . . no
H35 C15 2.7100 . . no
H35 C25 3.0900 . 3_666 no

loop_
_geom_hbond_atom_site_label_D
_geom_hbond_atom_site_label_H
_geom_hbond_atom_site_label_A
_geom_hbond_site_symmetry_A
_geom_hbond_distance_DH
_geom_hbond_distance_HA
_geom_hbond_distance_DA
_geom_hbond_angle_DHA
_geom_hbond_publ_flag
C2 H2 N1 . 0.93 2.28 2.964(4) 130 yes
C31 H31 O2 . 0.93 2.48 3.092(3) 124 yes
C3 H3 Cg1 2_555 0.93 2.86 3.601(3) 138 yes
C11 H11 Cg2 3_666 0.93 2.63 3.543(3) 166 yes

loop_
_geom_torsion_atom_site_label_1
_geom_torsion_atom_site_label_2
_geom_torsion_atom_site_label_3
_geom_torsion_atom_site_label_4
_geom_torsion_site_symmetry_1
_geom_torsion_site_symmetry_2
_geom_torsion_site_symmetry_3
_geom_torsion_site_symmetry_4
_geom_torsion
_geom_torsion_publ_flag
C23 O1 C22 C21 . . . . 164.1(2) no
C22 O1 C23 C24 . . . . -163.8(2) no
C22 O1 C23 C28 . . . . 16.9(3) no
C23 O1 C22 C17 . . . . -14.8(4) no
C29 N1 C30 C31 . . . . 10.4(5) no
C29 N1 C30 C35 . . . . -167.0(3) no
C29 N1 C15 C16 . . . . -0.5(2) no
C15 N1 C30 C35 . . . . -12.0(5) no
C30 N1 C15 C14 . . . . 75.2(4) no
C15 N1 C29 C16 . . . . 0.5(2) no
C30 N1 C15 C16 . . . . -162.2(3) no
C29 N1 C15 C14 . . . . -123.1(2) no
C30 N1 C29 C16 . . . . 161.3(3) no
C15 N1 C30 C31 . . . . 165.4(3) no
C15 N1 C29 O2 . . . . -177.1(4) no
C30 N1 C29 O2 . . . . -16.3(6) no
C2 C1 C14 C13 . . . . -175.2(2) no
C2 C1 C6 C7 . . . . 179.2(2) no
C6 C1 C14 C15 . . . . -178.4(2) no
C14 C1 C6 C5 . . . . -178.1(2) no
C2 C1 C6 C5 . . . . 0.6(3) no
C14 C1 C6 C7 . . . . 0.5(3) no
C14 C1 C2 C3 . . . . 175.7(2) no
C6 C1 C14 C13 . . . . 3.4(3) no
C6 C1 C2 C3 . . . . -2.9(3) no
C2 C1 C14 C15 . . . . 3.1(3) no
C1 C2 C3 C4 . . . . 2.6(4) no
C2 C3 C4 C5 . . . . 0.2(4) no
C3 C4 C5 C6 . . . . -2.5(5) no
C4 C5 C6 C1 . . . . 2.0(4) no
C4 C5 C6 C7 . . . . -176.6(3) no
C1 C6 C7 C8 . . . . -2.6(4) no
C5 C6 C7 C8 . . . . 176.0(3) no
C6 C7 C8 C13 . . . . 0.7(4) no
C6 C7 C8 C9 . . . . -178.6(2) no
C7 C8 C13 C14 . . . . 3.3(3) no
C7 C8 C9 C10 . . . . 177.0(3) no
C13 C8 C9 C10 . . . . -2.3(4) no
C9 C8 C13 C12 . . . . 4.0(3) no
C7 C8 C13 C12 . . . . -175.3(2) no
C9 C8 C13 C14 . . . . -177.4(2) no
C8 C9 C10 C11 . . . . -1.2(4) no
C9 C10 C11 C12 . . . . 2.9(4) no
C10 C11 C12 C13 . . . . -1.0(4) no
C11 C12 C13 C8 . . . . -2.4(3) no
C11 C12 C13 C14 . . . . 179.0(2) no
C12 C13 C14 C15 . . . . -5.3(3) no
C8 C13 C14 C15 . . . . 176.22(19) no
C12 C13 C14 C1 . . . . 173.2(2) no
C8 C13 C14 C1 . . . . -5.4(3) no
C1 C14 C15 N1 . . . . 14.0(3) no
C1 C14 C15 C16 . . . . -91.9(3) no
C13 C14 C15 C16 . . . . 86.4(2) no
C13 C14 C15 N1 . . . . -167.69(18) no
N1 C15 C16 C29 . . . . 0.4(2) no
C14 C15 C16 C17 . . . . 8.8(3) no
N1 C15 C16 C17 . . . . -116.2(2) no
N1 C15 C16 C28 . . . . 112.6(2) no
C14 C15 C16 C29 . . . . 125.4(2) no
C14 C15 C16 C28 . . . . -122.3(2) no
C29 C16 C28 C27 . . . . 29.6(3) no
C29 C16 C28 C23 . . . . -152.6(2) no
C15 C16 C28 C27 . . . . -63.9(3) no
C15 C16 C29 O2 . . . . 177.0(4) no
C15 C16 C28 C23 . . . . 113.9(2) no
C28 C16 C17 C18 . . . . -160.8(2) no
C28 C16 C17 C22 . . . . 21.6(3) no
C29 C16 C17 C18 . . . . -29.7(4) no
C29 C16 C17 C22 . . . . 152.7(3) no
C15 C16 C17 C18 . . . . 66.7(3) no
C17 C16 C28 C23 . . . . -19.6(3) no
C17 C16 C28 C27 . . . . 162.6(2) no
C15 C16 C29 N1 . . . . -0.4(2) no
C15 C16 C17 C22 . . . . -110.9(3) no
C28 C16 C29 N1 . . . . -114.0(2) no
C28 C16 C29 O2 . . . . 63.4(4) no
C17 C16 C29 O2 . . . . -66.9(5) no
C17 C16 C29 N1 . . . . 115.7(3) no
C16 C17 C22 C21 . . . . 175.7(3) no
C22 C17 C18 C19 . . . . 2.0(4) no
C18 C17 C22 O1 . . . . 176.8(2) no
C16 C17 C18 C19 . . . . -175.6(3) no
C18 C17 C22 C21 . . . . -2.0(4) no
C16 C17 C22 O1 . . . . -5.5(4) no
C17 C18 C19 C20 . . . . -0.8(5) no
C18 C19 C20 C21 . . . . -0.6(5) no
C19 C20 C21 C22 . . . . 0.6(5) no
C20 C21 C22 C17 . . . . 0.8(5) no
C20 C21 C22 O1 . . . . -178.2(3) no
O1 C23 C24 C25 . . . . -178.4(3) no
C28 C23 C24 C25 . . . . 1.0(4) no
O1 C23 C28 C16 . . . . 1.3(4) no
C24 C23 C28 C16 . . . . -178.1(2) no
C24 C23 C28 C27 . . . . -0.1(4) no
O1 C23 C28 C27 . . . . 179.2(2) no
C23 C24 C25 C26 . . . . -1.2(5) no
C24 C25 C26 C27 . . . . 0.5(5) no
C25 C26 C27 C28 . . . . 0.3(4) no
C26 C27 C28 C16 . . . . 177.4(2) no
C26 C27 C28 C23 . . . . -0.6(4) no
N1 C30 C31 C32 . . . . -175.2(3) no
C35 C30 C31 C32 . . . . 2.1(5) no
N1 C30 C35 C34 . . . . 176.1(3) no
C31 C30 C35 C34 . . . . -1.3(5) no
C30 C31 C32 C33 . . . . -1.3(6) no
C31 C32 C33 C34 . . . . -0.4(6) no
C32 C33 C34 C35 . . . . 1.2(5) no
C33 C34 C35 C30 . . . . -0.4(5) no
